data_4106592
loop_
_publ_author_name
'Katsuhiko Takeuchi'
'Masaaki Ichinohe'
'Akira Sekiguchi'

_publ_section_title
;
 Access to a Stable Si2N2 Four-Membered Ring with Non-Kekul\'e Singlet
 Biradical Character from a Disilyne
;
_journal_name_full 'Journal of the American Chemical Society'
_journal_page_first 12478
_journal_page_last 12481
_journal_paper_doi 10.1021/ja2059846
_journal_volume 133
_journal_year 2011
_chemical_formula_sum 'C54 H116 N2 O Si12'
_chemical_formula_weight 1146.57
_chemical_name_systematic
; 
 2,4-Bis{bis[bis(trimethylsilyl)methyl]isopropylsilyl}
-1,3-bis(3,5-dimethylphenyl)-1,3-diaza-2,4-disilacyclobutane-2,4-diyl 
;
_space_group_IT_number 15
_symmetry_cell_setting monoclinic
_symmetry_space_group_name_Hall '-C 2yc'
_symmetry_space_group_name_H-M 'C 1 2/c 1'
_atom_sites_solution_hydrogens geom
_atom_sites_solution_primary direct
_atom_sites_solution_secondary difmap
_audit_creation_method SHELXL-97
_cell_angle_alpha 90.00
_cell_angle_beta 93.3760(10)
_cell_angle_gamma 90.00
_cell_formula_units_Z 4
_cell_length_a 33.068(3)
_cell_length_b 17.4569(17)
_cell_length_c 11.9688(11)
_cell_measurement_reflns_used 9794
_cell_measurement_temperature 150.0(1)
_cell_measurement_theta_max 28.16
_cell_measurement_theta_min 2.18
_cell_volume 6897.2(11)
_computing_cell_refinement 'Bruker SAINT'
_computing_data_collection 'Bruker APEX2'
_computing_data_reduction 'Bruker SAINT'
_computing_molecular_graphics 'Bruker SHELXTL'
_computing_publication_material 'Bruker SHELXTL'
_computing_structure_refinement 'SHELXL-97 (Sheldrick, 2008)'
_computing_structure_solution 'SHELXS-97 (Sheldrick, 2008)'
_diffrn_ambient_temperature 150.0(1)
_diffrn_detector_area_resol_mean 8.333
_diffrn_measured_fraction_theta_full 0.993
_diffrn_measured_fraction_theta_max 0.993
_diffrn_measurement_device_type 'Bruker APEX-II CCD'
_diffrn_measurement_method 'phi and omega scans'
_diffrn_radiation_monochromator graphite
_diffrn_radiation_source 'fine-focus sealed tube'
_diffrn_radiation_type MoK\a
_diffrn_radiation_wavelength 0.71073
_diffrn_reflns_av_R_equivalents 0.0205
_diffrn_reflns_av_sigmaI/netI 0.0154
_diffrn_reflns_limit_h_max 42
_diffrn_reflns_limit_h_min -42
_diffrn_reflns_limit_k_max 22
_diffrn_reflns_limit_k_min -22
_diffrn_reflns_limit_l_max 15
_diffrn_reflns_limit_l_min -15
_diffrn_reflns_number 38455
_diffrn_reflns_theta_full 27.48
_diffrn_reflns_theta_max 27.48
_diffrn_reflns_theta_min 1.23
_exptl_absorpt_coefficient_mu 0.260
_exptl_absorpt_correction_T_max 0.9513
_exptl_absorpt_correction_T_min 0.8831
_exptl_absorpt_correction_type empirical
_exptl_absorpt_process_details
;
SADABS Sheldrick 1996
;
_exptl_crystal_colour Purple
_exptl_crystal_density_diffrn 1.104
_exptl_crystal_description cubic
_exptl_crystal_F_000 2520
_exptl_crystal_size_max 0.49
_exptl_crystal_size_mid 0.29
_exptl_crystal_size_min 0.19
_refine_diff_density_max 0.837
_refine_diff_density_min -0.828
_refine_diff_density_rms 0.062
_refine_ls_extinction_method none
_refine_ls_goodness_of_fit_ref 1.032
_refine_ls_hydrogen_treatment constr
_refine_ls_matrix_type full
_refine_ls_number_parameters 312
_refine_ls_number_reflns 7887
_refine_ls_number_restraints 0
_refine_ls_restrained_S_all 1.032
_refine_ls_R_factor_all 0.0444
_refine_ls_R_factor_gt 0.0394
_refine_ls_shift/su_max 0.001
_refine_ls_shift/su_mean 0.000
_refine_ls_structure_factor_coef Fsqd
_refine_ls_weighting_details 'calc w=1/[\s^2^(Fo^2^)+(0.0631P)^2^+11.0753P] where P=(Fo^2^+2Fc^2^)/3'
_refine_ls_weighting_scheme calc
_refine_ls_wR_factor_gt 0.1139
_refine_ls_wR_factor_ref 0.1193
_reflns_number_gt 7057
_reflns_number_total 7887
_reflns_threshold_expression >2sigma(I)
_cod_data_source_file ja2059846_si_001.cif
_cod_data_source_block si2n2thf_0m
_cod_original_sg_symbol_H-M 'C 1 2/c 1 '
_cod_database_code 4106592

loop_
_symmetry_equiv_pos_as_xyz
'x, y, z'
'-x, y, -z+1/2'
'x+1/2, y+1/2, z'
'-x+1/2, y+1/2, -z+1/2'
'-x, -y, -z'
'x, -y, z-1/2'
'-x+1/2, -y+1/2, -z'
'x+1/2, -y+1/2, z-1/2'

loop_
_atom_site_label
_atom_site_type_symbol
_atom_site_fract_x
_atom_site_fract_y
_atom_site_fract_z
_atom_site_U_iso_or_equiv
_atom_site_adp_type
_atom_site_occupancy
_atom_site_symmetry_multiplicity
_atom_site_calc_flag
_atom_site_refinement_flags
Si1 Si 0.212430(12) 0.26419(2) 0.52520(3) 0.01747(10) Uani 1 1 d .
Si2 Si 0.149117(12) 0.20854(2) 0.43758(4) 0.01820(10) Uani 1 1 d .
Si3 Si 0.119497(15) 0.17415(3) 0.69266(4) 0.03215(13) Uani 1 1 d .
Si4 Si 0.064071(14) 0.12143(3) 0.48648(4) 0.02765(12) Uani 1 1 d .
Si5 Si 0.116338(16) 0.26747(3) 0.17564(4) 0.03372(14) Uani 1 1 d .
Si6 Si 0.104687(14) 0.36997(3) 0.38547(4) 0.02747(12) Uani 1 1 d .
N1 N 0.25311(4) 0.20470(7) 0.57233(11) 0.0187(3) Uani 1 1 d .
C1 C 0.10707(5) 0.18827(9) 0.53701(13) 0.0212(3) Uani 1 1 d .
H1 H 0.0928 0.2388 0.5366 0.025 Uiso 1 1 calc R
C2 C 0.14455(6) 0.26068(13) 0.75741(16) 0.0381(4) Uani 1 1 d .
H2A H 0.1280 0.3061 0.7391 0.057 Uiso 1 1 calc R
H2B H 0.1714 0.2671 0.7282 0.057 Uiso 1 1 calc R
H2C H 0.1473 0.2543 0.8388 0.057 Uiso 1 1 calc R
C3 C 0.15099(7) 0.08780(14) 0.7283(2) 0.0500(6) Uani 1 1 d .
H3A H 0.1379 0.0423 0.6946 0.075 Uiso 1 1 calc R
H3B H 0.1537 0.0817 0.8098 0.075 Uiso 1 1 calc R
H3C H 0.1779 0.0941 0.6992 0.075 Uiso 1 1 calc R
C4 C 0.07228(8) 0.1632(2) 0.7714(2) 0.0647(8) Uani 1 1 d .
H4A H 0.0545 0.2073 0.7560 0.097 Uiso 1 1 calc R
H4B H 0.0796 0.1605 0.8519 0.097 Uiso 1 1 calc R
H4C H 0.0582 0.1162 0.7474 0.097 Uiso 1 1 calc R
C5 C 0.06869(7) 0.02094(13) 0.5409(3) 0.0616(8) Uani 1 1 d .
H5A H 0.0945 -0.0010 0.5203 0.092 Uiso 1 1 calc R
H5B H 0.0463 -0.0100 0.5082 0.092 Uiso 1 1 calc R
H5C H 0.0677 0.0213 0.6226 0.092 Uiso 1 1 calc R
C6 C 0.01445(6) 0.16014(13) 0.5294(2) 0.0419(5) Uani 1 1 d .
H6A H 0.0156 0.1672 0.6107 0.063 Uiso 1 1 calc R
H6B H -0.0072 0.1240 0.5074 0.063 Uiso 1 1 calc R
H6C H 0.0090 0.2095 0.4925 0.063 Uiso 1 1 calc R
C7 C 0.05771(8) 0.1102(2) 0.3316(2) 0.0631(8) Uani 1 1 d .
H7A H 0.0828 0.0900 0.3034 0.095 Uiso 1 1 calc R
H7B H 0.0515 0.1600 0.2972 0.095 Uiso 1 1 calc R
H7C H 0.0355 0.0745 0.3130 0.095 Uiso 1 1 calc R
C8 C 0.13363(5) 0.28558(10) 0.32920(13) 0.0223(3) Uani 1 1 d .
H8 H 0.1605 0.3102 0.3195 0.027 Uiso 1 1 calc R
C9 C 0.12338(8) 0.16977(15) 0.11411(18) 0.0503(6) Uani 1 1 d .
H9A H 0.1082 0.1320 0.1556 0.075 Uiso 1 1 calc R
H9B H 0.1522 0.1565 0.1193 0.075 Uiso 1 1 calc R
H9C H 0.1134 0.1698 0.0354 0.075 Uiso 1 1 calc R
C10 C 0.06143(7) 0.29041(18) 0.1395(2) 0.0567(7) Uani 1 1 d .
H10A H 0.0443 0.2577 0.1836 0.085 Uiso 1 1 calc R
H10B H 0.0552 0.2811 0.0596 0.085 Uiso 1 1 calc R
H10C H 0.0563 0.3443 0.1566 0.085 Uiso 1 1 calc R
C11 C 0.14681(8) 0.33183(17) 0.08784(18) 0.0532(6) Uani 1 1 d .
H11A H 0.1447 0.3847 0.1143 0.080 Uiso 1 1 calc R
H11B H 0.1364 0.3288 0.0096 0.080 Uiso 1 1 calc R
H11C H 0.1752 0.3157 0.0937 0.080 Uiso 1 1 calc R
C12 C 0.05001(6) 0.34798(13) 0.4068(2) 0.0415(5) Uani 1 1 d .
H12A H 0.0368 0.3295 0.3364 0.062 Uiso 1 1 calc R
H12B H 0.0364 0.3945 0.4306 0.062 Uiso 1 1 calc R
H12C H 0.0484 0.3084 0.4645 0.062 Uiso 1 1 calc R
C13 C 0.10596(7) 0.45445(13) 0.2888(2) 0.0456(5) Uani 1 1 d .
H13A H 0.0940 0.4401 0.2148 0.068 Uiso 1 1 calc R
H13B H 0.1341 0.4707 0.2820 0.068 Uiso 1 1 calc R
H13C H 0.0904 0.4967 0.3189 0.068 Uiso 1 1 calc R
C14 C 0.12791(6) 0.40505(12) 0.52284(18) 0.0377(4) Uani 1 1 d .
H14A H 0.1282 0.3634 0.5778 0.056 Uiso 1 1 calc R
H14B H 0.1119 0.4479 0.5495 0.056 Uiso 1 1 calc R
H14C H 0.1557 0.4222 0.5131 0.056 Uiso 1 1 calc R
C15 C 0.16707(5) 0.11754(10) 0.36962(16) 0.0281(4) Uani 1 1 d .
H15 H 0.1444 0.0978 0.3186 0.034 Uiso 1 1 calc R
C16 C 0.17851(6) 0.05493(11) 0.4548(2) 0.0388(5) Uani 1 1 d .
H16A H 0.1554 0.0444 0.5001 0.058 Uiso 1 1 calc R
H16B H 0.2016 0.0720 0.5036 0.058 Uiso 1 1 calc R
H16C H 0.1859 0.0082 0.4154 0.058 Uiso 1 1 calc R
C17 C 0.20335(6) 0.13391(13) 0.29852(19) 0.0391(5) Uani 1 1 d .
H17A H 0.1961 0.1741 0.2438 0.059 Uiso 1 1 calc R
H17B H 0.2107 0.0871 0.2592 0.059 Uiso 1 1 calc R
H17C H 0.2265 0.1509 0.3473 0.059 Uiso 1 1 calc R
C18 C 0.25791(4) 0.15234(9) 0.66227(13) 0.0196(3) Uani 1 1 d .
C19 C 0.27451(5) 0.07985(9) 0.64542(14) 0.0222(3) Uani 1 1 d .
H19 H 0.2828 0.0664 0.5733 0.027 Uiso 1 1 calc R
C20 C 0.27911(5) 0.02700(10) 0.73231(15) 0.0260(3) Uani 1 1 d .
C21 C 0.26615(5) 0.04721(11) 0.83693(15) 0.0290(4) Uani 1 1 d .
H21 H 0.2688 0.0113 0.8965 0.035 Uiso 1 1 calc R
C22 C 0.24943(5) 0.11884(11) 0.85617(14) 0.0278(4) Uani 1 1 d .
C23 C 0.24587(5) 0.17162(10) 0.76850(14) 0.0237(3) Uani 1 1 d .
H23 H 0.2351 0.2211 0.7813 0.028 Uiso 1 1 calc R
C24 C 0.29705(6) -0.05122(10) 0.71289(18) 0.0336(4) Uani 1 1 d .
H24A H 0.3044 -0.0553 0.6350 0.050 Uiso 1 1 calc R
H24B H 0.2771 -0.0908 0.7281 0.050 Uiso 1 1 calc R
H24C H 0.3213 -0.0583 0.7630 0.050 Uiso 1 1 calc R
C25 C 0.23583(7) 0.14048(13) 0.97041(16) 0.0403(5) Uani 1 1 d .
H25A H 0.2249 0.1927 0.9679 0.060 Uiso 1 1 calc R
H25B H 0.2590 0.1380 1.0253 0.060 Uiso 1 1 calc R
H25C H 0.2148 0.1048 0.9920 0.060 Uiso 1 1 calc R
O1 O 1.0000 0.5042(3) 0.2500 0.1178(14) Uani 1 2 d S
C26 C 1.0037(2) 0.5518(3) 0.1578(4) 0.134(2) Uani 1 1 d .
H26A H 1.0296 0.5416 0.1233 0.161 Uiso 1 1 calc R
H26B H 0.9813 0.5418 0.1011 0.161 Uiso 1 1 calc R
C27 C 1.0024(6) 0.6255(3) 0.1924(7) 0.444(13) Uani 1 1 d .
H27A H 0.9795 0.6526 0.1527 0.533 Uiso 1 1 calc R
H27B H 1.0279 0.6521 0.1760 0.533 Uiso 1 1 calc R

loop_
_atom_site_aniso_label
_atom_site_aniso_U_11
_atom_site_aniso_U_22
_atom_site_aniso_U_33
_atom_site_aniso_U_23
_atom_site_aniso_U_13
_atom_site_aniso_U_12
Si1 0.01475(19) 0.0198(2) 0.0178(2) 0.00137(15) 0.00034(15) -0.00061(15)
Si2 0.0143(2) 0.0194(2) 0.0207(2) -0.00175(15) 0.00037(15) -0.00030(15)
Si3 0.0258(3) 0.0459(3) 0.0247(2) 0.0094(2) 0.00099(19) -0.0079(2)
Si4 0.0176(2) 0.0267(2) 0.0383(3) 0.00360(19) -0.00127(19) -0.00432(17)
Si5 0.0275(3) 0.0503(3) 0.0224(2) 0.0021(2) -0.00622(19) -0.0117(2)
Si6 0.0207(2) 0.0243(2) 0.0372(3) 0.00590(19) -0.00082(19) 0.00219(17)
N1 0.0162(6) 0.0211(6) 0.0189(6) 0.0027(5) 0.0006(5) 0.0001(5)
C1 0.0172(7) 0.0215(7) 0.0250(8) 0.0029(6) 0.0013(6) -0.0004(6)
C2 0.0370(10) 0.0526(12) 0.0249(9) -0.0047(8) 0.0037(8) -0.0020(9)
C3 0.0461(13) 0.0473(13) 0.0540(14) 0.0242(11) -0.0201(10) -0.0129(10)
C4 0.0438(13) 0.118(3) 0.0340(12) 0.0104(14) 0.0111(10) -0.0251(15)
C5 0.0360(12) 0.0291(11) 0.117(2) 0.0167(13) -0.0192(13) -0.0109(9)
C6 0.0200(9) 0.0462(12) 0.0598(14) 0.0039(10) 0.0029(8) -0.0029(8)
C7 0.0383(12) 0.104(2) 0.0461(14) -0.0195(14) -0.0019(10) -0.0323(14)
C8 0.0181(7) 0.0271(8) 0.0215(7) 0.0016(6) -0.0012(6) -0.0032(6)
C9 0.0538(14) 0.0678(16) 0.0291(10) -0.0153(10) 0.0013(9) -0.0158(12)
C10 0.0334(11) 0.0845(19) 0.0494(14) 0.0046(13) -0.0208(10) -0.0096(12)
C11 0.0552(14) 0.0785(18) 0.0255(10) 0.0093(10) -0.0011(9) -0.0248(13)
C12 0.0236(9) 0.0395(11) 0.0618(14) 0.0114(10) 0.0059(9) 0.0053(8)
C13 0.0335(11) 0.0363(11) 0.0661(15) 0.0218(10) -0.0043(10) -0.0011(8)
C14 0.0367(10) 0.0332(10) 0.0432(11) -0.0093(8) 0.0032(8) 0.0063(8)
C15 0.0203(8) 0.0268(8) 0.0369(9) -0.0112(7) -0.0008(7) 0.0007(6)
C16 0.0319(10) 0.0244(9) 0.0587(13) -0.0085(8) -0.0088(9) 0.0053(7)
C17 0.0261(9) 0.0443(11) 0.0475(12) -0.0233(9) 0.0087(8) -0.0015(8)
C18 0.0150(7) 0.0228(7) 0.0207(7) 0.0040(6) -0.0019(5) -0.0027(6)
C19 0.0180(7) 0.0244(8) 0.0241(8) 0.0028(6) -0.0004(6) -0.0024(6)
C20 0.0198(7) 0.0239(8) 0.0337(9) 0.0077(7) -0.0040(6) -0.0037(6)
C21 0.0275(9) 0.0319(9) 0.0269(8) 0.0121(7) -0.0042(7) -0.0060(7)
C22 0.0257(8) 0.0368(9) 0.0205(8) 0.0049(7) -0.0009(6) -0.0065(7)
C23 0.0210(8) 0.0269(8) 0.0229(8) 0.0027(6) -0.0005(6) -0.0021(6)
C24 0.0293(9) 0.0242(9) 0.0469(11) 0.0088(8) -0.0020(8) 0.0009(7)
C25 0.0508(12) 0.0490(12) 0.0214(9) 0.0058(8) 0.0052(8) -0.0054(10)
O1 0.110(3) 0.113(4) 0.129(4) 0.000 0.003(3) 0.000
C26 0.214(6) 0.083(3) 0.114(4) 0.001(3) 0.078(4) -0.030(3)
C27 1.09(4) 0.076(4) 0.213(9) 0.009(5) 0.387(17) 0.011(10)

loop_
_atom_type_symbol
_atom_type_description
_atom_type_scat_dispersion_real
_atom_type_scat_dispersion_imag
_atom_type_scat_source
C C 0.0033 0.0016 'International Tables Vol C Tables 4.2.6.8 and 6.1.1.4'
H H 0.0000 0.0000 'International Tables Vol C Tables 4.2.6.8 and 6.1.1.4'
N N 0.0061 0.0033 'International Tables Vol C Tables 4.2.6.8 and 6.1.1.4'
O O 0.0106 0.0060 'International Tables Vol C Tables 4.2.6.8 and 6.1.1.4'
Si Si 0.0817 0.0704 'International Tables Vol C Tables 4.2.6.8 and 6.1.1.4'

loop_
_geom_angle_atom_site_label_1
_geom_angle_atom_site_label_2
_geom_angle_atom_site_label_3
_geom_angle
_geom_angle_site_symmetry_1
_geom_angle_site_symmetry_3
N1 Si1 N1 83.27(6) 7_556 .
N1 Si1 Si2 113.72(5) 7_556 .
N1 Si1 Si2 120.82(5) . .
N1 Si1 Si1 41.65(4) 7_556 7_556
N1 Si1 Si1 41.62(4) . 7_556
Si2 Si1 Si1 127.73(3) . 7_556
C15 Si2 C1 111.64(8) . .
C15 Si2 C8 112.04(8) . .
C1 Si2 C8 112.04(7) . .
C15 Si2 Si1 103.38(6) . .
C1 Si2 Si1 115.76(5) . .
C8 Si2 Si1 101.32(5) . .
C3 Si3 C2 109.27(10) . .
C3 Si3 C4 105.79(14) . .
C2 Si3 C4 103.59(12) . .
C3 Si3 C1 114.47(10) . .
C2 Si3 C1 111.51(8) . .
C4 Si3 C1 111.51(10) . .
C7 Si4 C6 105.15(12) . .
C7 Si4 C5 104.40(15) . .
C6 Si4 C5 107.28(12) . .
C7 Si4 C1 114.70(10) . .
C6 Si4 C1 109.91(9) . .
C5 Si4 C1 114.70(9) . .
C11 Si5 C9 103.98(12) . .
C11 Si5 C10 106.67(13) . .
C9 Si5 C10 104.07(12) . .
C11 Si5 C8 107.38(9) . .
C9 Si5 C8 119.24(10) . .
C10 Si5 C8 114.43(10) . .
C14 Si6 C13 105.14(11) . .
C14 Si6 C12 107.15(11) . .
C13 Si6 C12 107.51(10) . .
C14 Si6 C8 112.01(8) . .
C13 Si6 C8 111.11(10) . .
C12 Si6 C8 113.46(9) . .
C18 N1 Si1 130.90(11) . 7_556
C18 N1 Si1 132.28(11) . .
Si1 N1 Si1 96.73(6) 7_556 .
Si3 C1 Si4 110.20(8) . .
Si3 C1 Si2 120.68(8) . .
Si4 C1 Si2 118.05(9) . .
Si3 C1 H1 101.2 . .
Si4 C1 H1 101.2 . .
Si2 C1 H1 101.2 . .
Si3 C2 H2A 109.5 . .
Si3 C2 H2B 109.5 . .
H2A C2 H2B 109.5 . .
Si3 C2 H2C 109.5 . .
H2A C2 H2C 109.5 . .
H2B C2 H2C 109.5 . .
Si3 C3 H3A 109.5 . .
Si3 C3 H3B 109.5 . .
H3A C3 H3B 109.5 . .
Si3 C3 H3C 109.5 . .
H3A C3 H3C 109.5 . .
H3B C3 H3C 109.5 . .
Si3 C4 H4A 109.5 . .
Si3 C4 H4B 109.5 . .
H4A C4 H4B 109.5 . .
Si3 C4 H4C 109.5 . .
H4A C4 H4C 109.5 . .
H4B C4 H4C 109.5 . .
Si4 C5 H5A 109.5 . .
Si4 C5 H5B 109.5 . .
H5A C5 H5B 109.5 . .
Si4 C5 H5C 109.5 . .
H5A C5 H5C 109.5 . .
H5B C5 H5C 109.5 . .
Si4 C6 H6A 109.5 . .
Si4 C6 H6B 109.5 . .
H6A C6 H6B 109.5 . .
Si4 C6 H6C 109.5 . .
H6A C6 H6C 109.5 . .
H6B C6 H6C 109.5 . .
Si4 C7 H7A 109.5 . .
Si4 C7 H7B 109.5 . .
H7A C7 H7B 109.5 . .
Si4 C7 H7C 109.5 . .
H7A C7 H7C 109.5 . .
H7B C7 H7C 109.5 . .
Si6 C8 Si2 115.07(8) . .
Si6 C8 Si5 109.82(8) . .
Si2 C8 Si5 125.82(9) . .
Si6 C8 H8 100.2 . .
Si2 C8 H8 100.2 . .
Si5 C8 H8 100.2 . .
Si5 C9 H9A 109.5 . .
Si5 C9 H9B 109.5 . .
H9A C9 H9B 109.5 . .
Si5 C9 H9C 109.5 . .
H9A C9 H9C 109.5 . .
H9B C9 H9C 109.5 . .
Si5 C10 H10A 109.5 . .
Si5 C10 H10B 109.5 . .
H10A C10 H10B 109.5 . .
Si5 C10 H10C 109.5 . .
H10A C10 H10C 109.5 . .
H10B C10 H10C 109.5 . .
Si5 C11 H11A 109.5 . .
Si5 C11 H11B 109.5 . .
H11A C11 H11B 109.5 . .
Si5 C11 H11C 109.5 . .
H11A C11 H11C 109.5 . .
H11B C11 H11C 109.5 . .
Si6 C12 H12A 109.5 . .
Si6 C12 H12B 109.5 . .
H12A C12 H12B 109.5 . .
Si6 C12 H12C 109.5 . .
H12A C12 H12C 109.5 . .
H12B C12 H12C 109.5 . .
Si6 C13 H13A 109.5 . .
Si6 C13 H13B 109.5 . .
H13A C13 H13B 109.5 . .
Si6 C13 H13C 109.5 . .
H13A C13 H13C 109.5 . .
H13B C13 H13C 109.5 . .
Si6 C14 H14A 109.5 . .
Si6 C14 H14B 109.5 . .
H14A C14 H14B 109.5 . .
Si6 C14 H14C 109.5 . .
H14A C14 H14C 109.5 . .
H14B C14 H14C 109.5 . .
C16 C15 C17 109.37(16) . .
C16 C15 Si2 112.63(13) . .
C17 C15 Si2 110.85(13) . .
C16 C15 H15 107.9 . .
C17 C15 H15 107.9 . .
Si2 C15 H15 107.9 . .
C15 C16 H16A 109.5 . .
C15 C16 H16B 109.5 . .
H16A C16 H16B 109.5 . .
C15 C16 H16C 109.5 . .
H16A C16 H16C 109.5 . .
H16B C16 H16C 109.5 . .
C15 C17 H17A 109.5 . .
C15 C17 H17B 109.5 . .
H17A C17 H17B 109.5 . .
C15 C17 H17C 109.5 . .
H17A C17 H17C 109.5 . .
H17B C17 H17C 109.5 . .
C23 C18 C19 119.01(15) . .
C23 C18 N1 120.82(15) . .
C19 C18 N1 120.17(14) . .
C20 C19 C18 121.22(16) . .
C20 C19 H19 119.4 . .
C18 C19 H19 119.4 . .
C19 C20 C21 118.57(16) . .
C19 C20 C24 120.67(17) . .
C21 C20 C24 120.75(16) . .
C22 C21 C20 121.50(16) . .
C22 C21 H21 119.2 . .
C20 C21 H21 119.2 . .
C21 C22 C23 119.03(16) . .
C21 C22 C25 121.07(17) . .
C23 C22 C25 119.89(17) . .
C18 C23 C22 120.63(16) . .
C18 C23 H23 119.7 . .
C22 C23 H23 119.7 . .
C20 C24 H24A 109.5 . .
C20 C24 H24B 109.5 . .
H24A C24 H24B 109.5 . .
C20 C24 H24C 109.5 . .
H24A C24 H24C 109.5 . .
H24B C24 H24C 109.5 . .
C22 C25 H25A 109.5 . .
C22 C25 H25B 109.5 . .
H25A C25 H25B 109.5 . .
C22 C25 H25C 109.5 . .
H25A C25 H25C 109.5 . .
H25B C25 H25C 109.5 . .
C26 O1 C26 106.7(5) . 2_755
C27 C26 O1 108.6(5) . .
C27 C26 H26A 110.0 . .
O1 C26 H26A 110.0 . .
C27 C26 H26B 110.0 . .
O1 C26 H26B 110.0 . .
H26A C26 H26B 108.3 . .
C26 C27 C27 108.0(3) . 2_755
C26 C27 H27A 110.1 . .
C27 C27 H27A 110.1 2_755 .
C26 C27 H27B 110.1 . .
C27 C27 H27B 110.1 2_755 .
H27A C27 H27B 108.4 . .

loop_
_geom_bond_atom_site_label_1
_geom_bond_atom_site_label_2
_geom_bond_distance
_geom_bond_site_symmetry_2
Si1 N1 1.7644(14) 7_556
Si1 N1 1.7654(14) .
Si1 Si2 2.4836(6) .
Si1 Si1 2.6380(9) 7_556
Si2 C15 1.8958(17) .
Si2 C1 1.9155(16) .
Si2 C8 1.9172(17) .
Si3 C3 1.867(2) .
Si3 C2 1.869(2) .
Si3 C4 1.881(2) .
Si3 C1 1.8999(17) .
Si4 C7 1.863(3) .
Si4 C6 1.874(2) .
Si4 C5 1.874(2) .
Si4 C1 1.9099(17) .
Si5 C11 1.873(2) .
Si5 C9 1.878(3) .
Si5 C10 1.884(2) .
Si5 C8 1.9186(17) .
Si6 C14 1.876(2) .
Si6 C13 1.877(2) .
Si6 C12 1.880(2) .
Si6 C8 1.9016(18) .
N1 C18 1.4140(19) .
N1 Si1 1.7643(14) 7_556
C1 H1 1.0000 .
C2 H2A 0.9800 .
C2 H2B 0.9800 .
C2 H2C 0.9800 .
C3 H3A 0.9800 .
C3 H3B 0.9800 .
C3 H3C 0.9800 .
C4 H4A 0.9800 .
C4 H4B 0.9800 .
C4 H4C 0.9800 .
C5 H5A 0.9800 .
C5 H5B 0.9800 .
C5 H5C 0.9800 .
C6 H6A 0.9800 .
C6 H6B 0.9800 .
C6 H6C 0.9800 .
C7 H7A 0.9800 .
C7 H7B 0.9800 .
C7 H7C 0.9800 .
C8 H8 1.0000 .
C9 H9A 0.9800 .
C9 H9B 0.9800 .
C9 H9C 0.9800 .
C10 H10A 0.9800 .
C10 H10B 0.9800 .
C10 H10C 0.9800 .
C11 H11A 0.9800 .
C11 H11B 0.9800 .
C11 H11C 0.9800 .
C12 H12A 0.9800 .
C12 H12B 0.9800 .
C12 H12C 0.9800 .
C13 H13A 0.9800 .
C13 H13B 0.9800 .
C13 H13C 0.9800 .
C14 H14A 0.9800 .
C14 H14B 0.9800 .
C14 H14C 0.9800 .
C15 C16 1.527(3) .
C15 C17 1.538(3) .
C15 H15 1.0000 .
C16 H16A 0.9800 .
C16 H16B 0.9800 .
C16 H16C 0.9800 .
C17 H17A 0.9800 .
C17 H17B 0.9800 .
C17 H17C 0.9800 .
C18 C23 1.396(2) .
C18 C19 1.399(2) .
C19 C20 1.392(2) .
C19 H19 0.9500 .
C20 C21 1.392(3) .
C20 C24 1.512(3) .
C21 C22 1.392(3) .
C21 H21 0.9500 .
C22 C23 1.396(2) .
C22 C25 1.512(3) .
C23 H23 0.9500 .
C24 H24A 0.9800 .
C24 H24B 0.9800 .
C24 H24C 0.9800 .
C25 H25A 0.9800 .
C25 H25B 0.9800 .
C25 H25C 0.9800 .
O1 C26 1.393(5) .
O1 C26 1.393(5) 2_755
C26 C27 1.353(7) .
C26 H26A 0.9900 .
C26 H26B 0.9900 .
C27 C27 1.398(13) 2_755
C27 H27A 0.9900 .
C27 H27B 0.9900 .
